data_4124899
loop_
_publ_author_name
'Qiu, Huang'
'Srinivas, Harathi D.'
'Zavalij, Peter Y.'
'Doyle, Michael P.'

_publ_section_title
;
 Unprecedented Intramolecular [4 + 2]-Cycloaddition between a 1,3-Diene
 and a Diazo Ester.
;
_journal_issue 6
_journal_name_full 'Journal of the American Chemical Society'
_journal_page_first 1808
_journal_page_last 1811
_journal_paper_doi 10.1021/jacs.5b12877
_journal_volume 138
_journal_year 2016
_chemical_formula_moiety 'C31 H24 Br N3 O4, C H2 Cl2'
_chemical_formula_sum 'C32 H26 Br Cl2 N3 O4'
_chemical_formula_weight 667.37
_space_group_crystal_system monoclinic
_space_group_IT_number 14
_space_group_name_Hall '-P 2ybc'
_space_group_name_H-M_alt 'P 1 21/c 1'
_symmetry_space_group_name_Hall '-P 2ybc'
_symmetry_space_group_name_H-M 'P 1 21/c 1'
_atom_sites_solution_hydrogens geom
_atom_sites_solution_primary direct
_audit_creation_date 2015-11-25
_audit_creation_method
;
Olex2 1.2
(compiled 2015.01.26 svn.r3150 for OlexSys, GUI svn.r4998)
;
_cell_angle_alpha 90
_cell_angle_beta 99.062(3)
_cell_angle_gamma 90
_cell_formula_units_Z 4
_cell_length_a 11.0904(15)
_cell_length_b 8.9712(12)
_cell_length_c 29.184(4)
_cell_measurement_reflns_used 10097
_cell_measurement_temperature 98
_cell_measurement_theta_max 40.3
_cell_measurement_theta_min 2.4
_cell_volume 2867.4(7)
_computing_cell_refinement
;
CrystalClear-SM Expert 2.0 r15 (Rigaku, 2011)
;
_computing_data_collection
;
CrystalClear-SM Expert 2.0 r15 (Rigaku, 2011)
;
_computing_data_reduction
;
CrystalClear-SM Expert 2.0 r15 (Rigaku, 2011)
;
_computing_molecular_graphics 'Olex2 (Dolomanov et al., 2009)'
_computing_publication_material 'Olex2 (Dolomanov et al., 2009)'
_computing_structure_refinement 'ShelXL (Sheldrick, 2008)'
_computing_structure_solution 'ShelXT (Sheldrick, 2015)'
_diffrn_ambient_temperature 98
_diffrn_detector CCD
_diffrn_detector_area_resol_mean 28.5714
_diffrn_measured_fraction_theta_full 0.997
_diffrn_measured_fraction_theta_max 0.997
_diffrn_measurement_details
;
scan:
    Number of images: 246
               Slice: -68.0000 - 55.0000
         Image width: 0.5000
            Exp time: 45.0000
       Rotation axis: Omega
               Omega: 0.0000
               Kappa: 70.0000
                 Phi: 90.0000
                 XTD: 34.5020
              2theta: -34.7472
scan:
    Number of images: 144
               Slice: -68.0000 - 4.0000
         Image width: 0.5000
            Exp time: 45.0000
       Rotation axis: Omega
               Omega: 0.0000
               Kappa: 70.0000
                 Phi: 270.0000
                 XTD: 34.5020
              2theta: -34.7472
scan:
    Number of images: 114
               Slice: -68.0000 - -11.0000
         Image width: 0.5000
            Exp time: 45.0000
       Rotation axis: Omega
               Omega: 0.0000
               Kappa: 70.0000
                 Phi: 0.0000
                 XTD: 34.5020
              2theta: -34.7472
scan:
    Number of images: 94
               Slice: -71.0000 - -24.0000
         Image width: 0.5000
            Exp time: 45.0000
       Rotation axis: Omega
               Omega: 0.0000
               Kappa: 0.0000
                 Phi: 90.0000
                 XTD: 34.5020
              2theta: -34.7472
scan:
    Number of images: 60
               Slice: -115.0000 - -85.0000
         Image width: 0.5000
            Exp time: 45.0000
       Rotation axis: Omega
               Omega: 0.0000
               Kappa: 0.0000
                 Phi: 180.0000
                 XTD: 34.5020
              2theta: -34.7472
;
_diffrn_measurement_device
;
AFC12 (Right): Kappa 3 circle
;
_diffrn_measurement_device_type
;
Rigaku Saturn724 (2x2 bin mode)
;
_diffrn_measurement_method 'profile data from \w-scans'
_diffrn_measurement_specimen_support Fiber
_diffrn_orient_matrix_type d*Trek
_diffrn_orient_matrix_UB_11 0.015772
_diffrn_orient_matrix_UB_12 0.063097
_diffrn_orient_matrix_UB_13 -0.064087
_diffrn_orient_matrix_UB_21 0.109739
_diffrn_orient_matrix_UB_22 -0.015971
_diffrn_orient_matrix_UB_23 0.011283
_diffrn_orient_matrix_UB_31 -0.000105
_diffrn_orient_matrix_UB_32 -0.020500
_diffrn_orient_matrix_UB_33 -0.027995
_diffrn_radiation_monochromator 'Graphite Monochromator'
_diffrn_radiation_type MoK\a
_diffrn_radiation_wavelength 0.71075
_diffrn_reflns_av_R_equivalents 0.0415
_diffrn_reflns_av_unetI/netI 0.0348
_diffrn_reflns_laue_measured_fraction_full 0.997
_diffrn_reflns_laue_measured_fraction_max 0.997
_diffrn_reflns_limit_h_max 14
_diffrn_reflns_limit_h_min -14
_diffrn_reflns_limit_k_max 9
_diffrn_reflns_limit_k_min -11
_diffrn_reflns_limit_l_max 37
_diffrn_reflns_limit_l_min -37
_diffrn_reflns_number 21153
_diffrn_reflns_point_group_measured_fraction_full 0.997
_diffrn_reflns_point_group_measured_fraction_max 0.997
_diffrn_reflns_theta_full 25.242
_diffrn_reflns_theta_max 27.500
_diffrn_reflns_theta_min 2.378
_diffrn_source 'Sealed Tube'
_diffrn_source_current 40.0
_diffrn_source_power 2.0
_diffrn_source_voltage 50.0
_exptl_absorpt_coefficient_mu 1.664
_exptl_absorpt_correction_T_max 1.000
_exptl_absorpt_correction_T_min 0.820
_exptl_absorpt_correction_type multi-scan
_exptl_absorpt_process_details 'ABSCOR (Higashi, 1995)'
_exptl_crystal_colour 'clear colourless'
_exptl_crystal_colour_lustre clear
_exptl_crystal_colour_primary colourless
_exptl_crystal_density_diffrn 1.546
_exptl_crystal_description Prism
_exptl_crystal_F_000 1360
_exptl_crystal_size_max 0.2
_exptl_crystal_size_mid 0.2
_exptl_crystal_size_min 0.2
_refine_diff_density_max 0.846
_refine_diff_density_min -0.528
_refine_diff_density_rms 0.070
_refine_ls_extinction_method none
_refine_ls_goodness_of_fit_ref 1.095
_refine_ls_hydrogen_treatment constr
_refine_ls_matrix_type full
_refine_ls_number_parameters 379
_refine_ls_number_reflns 6584
_refine_ls_number_restraints 1
_refine_ls_restrained_S_all 1.207
_refine_ls_R_factor_all 0.0421
_refine_ls_R_factor_gt 0.0369
_refine_ls_shift/su_max 0.004
_refine_ls_shift/su_mean 0.000
_refine_ls_structure_factor_coef Fsqd
_refine_ls_weighting_details 'w=1/[\s^2^(Fo^2^)+(0.0430P)^2^+1.7080P] where P=(Fo^2^+2Fc^2^)/3'
_refine_ls_weighting_scheme calc
_refine_ls_wR_factor_gt 0.0907
_refine_ls_wR_factor_ref 0.0946
_reflns_Friedel_coverage 0.000
_reflns_number_gt 5878
_reflns_number_total 6584
_reflns_threshold_expression 'I > 2\s(I)'
_cod_data_source_file ja5b12877_si_004.cif
_cod_data_source_block cd1388a
_cod_depositor_comments 'Adding full bibliography for 4124897--4124899.cif.'
_cod_database_code 4124899
_shelx_space_group_comment
;
The symmetry employed for this shelxl refinement is uniquely defined
by the following loop, which should always be used as a source of
symmetry information in preference to the above space-group names.
They are only intended as comments.
;
_shelx_estimated_absorpt_t_max 0.732
_shelx_estimated_absorpt_t_min 0.732
_olex2_refinement_description
;
1. Fixed Uiso
 At 1.2 times of:
  All C(H) groups, All C(H,H) groups
2. Restrained distances
 N1-N2
 1.33 with sigma of 0.003
3.a Ternary CH refined with riding coordinates:
 C10(H10), C13(H13), C1(H1)
3.b Secondary CH2 refined with riding coordinates:
 C4(H4A,H4B), C2(H2A,H2B), C3(H3A,H3B), C32(H32A,H32B)
3.c Aromatic/amide H refined with riding coordinates:
 C24(H24), C22(H22), C25(H25), C15(H15), C19(H19), C18(H18), C29(H29),
 C27(H27), C6(H6), C21(H21), C28(H28), C31(H31), C17(H17), C16(H16), C30(H30)
;
_shelx_shelxl_version_number 2014/7
_olex2_exptl_crystal_mounting_method 'glass fiber'
_olex2_submission_special_instructions 'No special instructions were received'

loop_
_space_group_symop_operation_xyz
'x, y, z'
'-x, y+1/2, -z+1/2'
'-x, -y, -z'
'x, -y-1/2, z-1/2'

loop_
_atom_site_label
_atom_site_type_symbol
_atom_site_fract_x
_atom_site_fract_y
_atom_site_fract_z
_atom_site_U_iso_or_equiv
_atom_site_adp_type
_atom_site_occupancy
_atom_site_site_symmetry_order
_atom_site_calc_flag
_atom_site_refinement_flags_posn
Br1 Br -0.17860(2) 0.60823(2) 0.55437(2) 0.02466(7) Uani 1 1 d .
Cl2 Cl 0.07155(5) 0.13244(6) 0.62353(2) 0.03052(13) Uani 1 1 d .
Cl1 Cl 0.30893(6) 0.09736(7) 0.68191(2) 0.03843(15) Uani 1 1 d .
O1 O 0.49562(14) 0.61505(15) 0.56188(5) 0.0207(3) Uani 1 1 d .
O3 O 0.21290(13) 0.51472(16) 0.70242(5) 0.0211(3) Uani 1 1 d .
O4 O 0.50777(14) 0.86469(16) 0.74581(5) 0.0211(3) Uani 1 1 d .
O2 O 0.46737(15) 0.38631(16) 0.58977(6) 0.0255(3) Uani 1 1 d .
N1 N 0.55388(14) 0.71781(18) 0.65396(5) 0.0161(3) Uani 1 1 d D
N2 N 0.44159(14) 0.75447(18) 0.62398(5) 0.0156(3) Uani 1 1 d D
N3 N 0.34265(15) 0.70645(18) 0.73056(6) 0.0176(3) Uani 1 1 d .
C10 C 0.40701(18) 0.5509(2) 0.67333(6) 0.0162(4) Uani 1 1 d .
H10 H 0.4297 0.4452 0.6746 0.019 Uiso 1 1 calc R
C11 C 0.30719(19) 0.5822(2) 0.70238(7) 0.0171(4) Uani 1 1 d .
C8 C 0.45160(19) 0.5186(2) 0.59071(7) 0.0198(4) Uani 1 1 d .
C20 C 0.24337(18) 0.6100(2) 0.60311(7) 0.0162(4) Uani 1 1 d .
C23 C -0.00649(19) 0.6089(2) 0.57296(7) 0.0191(4) Uani 1 1 d .
C24 C 0.04780(19) 0.7329(2) 0.59622(7) 0.0195(4) Uani 1 1 d .
H24 H 0.0008 0.8148 0.6017 0.023 Uiso 1 1 calc R
C26 C 0.26777(19) 0.7740(2) 0.76094(7) 0.0186(4) Uani 1 1 d .
C13 C 0.51458(18) 0.6492(2) 0.69440(6) 0.0158(4) Uani 1 1 d .
H13 H 0.5802 0.5893 0.7118 0.019 Uiso 1 1 calc R
C1 C 0.63055(18) 0.8508(2) 0.66159(7) 0.0167(4) Uani 1 1 d .
H1 H 0.5896 0.9291 0.6768 0.020 Uiso 1 1 calc R
C22 C 0.06212(19) 0.4866(2) 0.56407(7) 0.0218(4) Uani 1 1 d .
H22 H 0.0250 0.4050 0.5480 0.026 Uiso 1 1 calc R
C4 C 0.77499(19) 0.9849(2) 0.62147(7) 0.0213(4) Uani 1 1 d .
H4A H 0.7617 1.0912 0.6172 0.026 Uiso 1 1 calc R
H4B H 0.8264 0.9503 0.5996 0.026 Uiso 1 1 calc R
C9 C 0.37894(18) 0.6072(2) 0.62251(7) 0.0162(4) Uani 1 1 d .
C25 C 0.17292(18) 0.7331(2) 0.61112(7) 0.0184(4) Uani 1 1 d .
H25 H 0.2100 0.8158 0.6266 0.022 Uiso 1 1 calc R
C7 C 0.47181(18) 0.7692(2) 0.57620(7) 0.0177(4) Uani 1 1 d .
C15 C 0.3027(2) 0.7559(2) 0.50617(7) 0.0233(4) Uani 1 1 d .
H15 H 0.3306 0.6627 0.4987 0.028 Uiso 1 1 calc R
C19 C 0.3256(2) 0.9779(2) 0.55312(7) 0.0232(4) Uani 1 1 d .
H19 H 0.3690 1.0330 0.5772 0.028 Uiso 1 1 calc R
C18 C 0.2225(2) 1.0382(3) 0.52638(8) 0.0291(5) Uani 1 1 d .
H18 H 0.1964 1.1333 0.5329 0.035 Uiso 1 1 calc R
C14 C 0.36402(18) 0.8348(2) 0.54376(7) 0.0190(4) Uani 1 1 d .
C29 C 0.1263(2) 0.9090(2) 0.81920(8) 0.0263(5) Uani 1 1 d .
H29 H 0.0788 0.9544 0.8388 0.032 Uiso 1 1 calc R
C27 C 0.31772(19) 0.8008(2) 0.80686(7) 0.0210(4) Uani 1 1 d .
H27 H 0.3977 0.7729 0.8181 0.025 Uiso 1 1 calc R
C5 C 0.65513(19) 0.9023(2) 0.61470(7) 0.0182(4) Uani 1 1 d .
C6 C 0.58594(19) 0.8595(2) 0.57569(7) 0.0199(4) Uani 1 1 d .
H6 H 0.6084 0.8859 0.5474 0.024 Uiso 1 1 calc R
C2 C 0.75906(18) 0.8218(2) 0.68796(7) 0.0204(4) Uani 1 1 d .
H2A H 0.7897 0.7258 0.6797 0.025 Uiso 1 1 calc R
H2B H 0.7601 0.8252 0.7212 0.025 Uiso 1 1 calc R
C21 C 0.18737(19) 0.4871(2) 0.57950(7) 0.0202(4) Uani 1 1 d .
H21 H 0.2341 0.4048 0.5740 0.024 Uiso 1 1 calc R
C28 C 0.2462(2) 0.8703(2) 0.83594(8) 0.0249(4) Uani 1 1 d .
H28 H 0.2791 0.8906 0.8666 0.030 Uiso 1 1 calc R
C12 C 0.45985(18) 0.7559(2) 0.72653(6) 0.0172(4) Uani 1 1 d .
C31 C 0.1480(2) 0.8131(2) 0.74365(7) 0.0222(4) Uani 1 1 d .
H31 H 0.1156 0.7949 0.7128 0.027 Uiso 1 1 calc R
C17 C 0.1584(2) 0.9572(3) 0.49005(8) 0.0297(5) Uani 1 1 d .
H17 H 0.0882 0.9967 0.4726 0.036 Uiso 1 1 calc R
C16 C 0.1991(2) 0.8177(3) 0.47982(8) 0.0280(5) Uani 1 1 d .
H16 H 0.1569 0.7642 0.4551 0.034 Uiso 1 1 calc R
C3 C 0.83449(19) 0.9504(2) 0.67184(7) 0.0210(4) Uani 1 1 d .
H3A H 0.9190 0.9207 0.6729 0.025 Uiso 1 1 calc R
H3B H 0.8318 1.0372 0.6915 0.025 Uiso 1 1 calc R
C30 C 0.0768(2) 0.8804(2) 0.77352(8) 0.0262(5) Uani 1 1 d .
H30 H -0.0038 0.9060 0.7626 0.031 Uiso 1 1 calc R
C32 C 0.1599(2) 0.1734(3) 0.67764(9) 0.0318(5) Uani 1 1 d .
H32A H 0.1202 0.1331 0.7022 0.038 Uiso 1 1 calc R
H32B H 0.1656 0.2807 0.6817 0.038 Uiso 1 1 calc R

loop_
_atom_site_aniso_label
_atom_site_aniso_U_11
_atom_site_aniso_U_22
_atom_site_aniso_U_33
_atom_site_aniso_U_23
_atom_site_aniso_U_13
_atom_site_aniso_U_12
Br1 0.01495(11) 0.02587(12) 0.03137(13) -0.00178(8) -0.00188(8) -0.00020(7)
Cl2 0.0280(3) 0.0280(3) 0.0345(3) -0.0007(2) 0.0015(2) -0.0042(2)
Cl1 0.0335(3) 0.0374(3) 0.0405(3) -0.0050(3) -0.0062(3) 0.0001(2)
O1 0.0209(7) 0.0223(7) 0.0187(7) -0.0026(6) 0.0029(6) 0.0049(6)
O3 0.0202(7) 0.0194(7) 0.0235(7) -0.0005(6) 0.0027(6) -0.0040(6)
O4 0.0211(7) 0.0230(7) 0.0191(7) -0.0056(6) 0.0030(6) -0.0052(6)
O2 0.0267(8) 0.0201(7) 0.0287(8) -0.0055(6) 0.0016(7) 0.0056(6)
N1 0.0133(8) 0.0184(8) 0.0153(7) 0.0008(6) -0.0018(6) 0.0013(6)
N2 0.0129(7) 0.0187(8) 0.0145(7) -0.0003(6) -0.0002(6) -0.0001(6)
N3 0.0170(8) 0.0166(7) 0.0191(8) -0.0010(6) 0.0027(7) -0.0019(6)
C10 0.0169(9) 0.0140(8) 0.0167(9) 0.0006(7) 0.0000(7) 0.0004(7)
C11 0.0188(9) 0.0151(8) 0.0161(9) 0.0023(7) -0.0013(8) 0.0002(7)
C8 0.0167(9) 0.0226(10) 0.0187(9) -0.0032(8) -0.0016(8) 0.0031(8)
C20 0.0167(9) 0.0176(9) 0.0141(8) 0.0006(7) 0.0014(7) 0.0007(7)
C23 0.0150(9) 0.0212(9) 0.0197(9) 0.0004(7) -0.0017(8) 0.0001(7)
C24 0.0177(9) 0.0182(9) 0.0216(9) -0.0013(8) 0.0000(8) 0.0033(7)
C26 0.0205(10) 0.0156(9) 0.0209(9) -0.0013(7) 0.0073(8) -0.0036(7)
C13 0.0157(9) 0.0154(8) 0.0154(8) 0.0007(7) -0.0009(7) 0.0003(7)
C1 0.0160(9) 0.0171(8) 0.0169(9) -0.0006(7) 0.0019(7) -0.0005(7)
C22 0.0205(10) 0.0187(9) 0.0250(10) -0.0040(8) -0.0002(8) -0.0021(8)
C4 0.0179(10) 0.0237(10) 0.0227(10) -0.0003(8) 0.0046(8) -0.0015(8)
C9 0.0175(9) 0.0144(8) 0.0156(8) -0.0019(7) -0.0002(7) 0.0013(7)
C25 0.0197(10) 0.0177(9) 0.0170(9) -0.0019(7) 0.0006(8) 0.0004(7)
C7 0.0180(9) 0.0200(9) 0.0148(8) 0.0000(7) 0.0013(7) 0.0029(7)
C15 0.0234(10) 0.0242(10) 0.0206(9) 0.0042(8) -0.0010(8) -0.0014(8)
C19 0.0253(11) 0.0253(10) 0.0185(9) 0.0014(8) 0.0015(8) 0.0033(8)
C18 0.0296(12) 0.0338(12) 0.0247(11) 0.0079(9) 0.0065(9) 0.0122(10)
C14 0.0155(9) 0.0234(10) 0.0181(9) 0.0036(8) 0.0024(8) 0.0006(8)
C29 0.0293(12) 0.0249(10) 0.0277(11) -0.0035(8) 0.0142(10) -0.0038(9)
C27 0.0206(10) 0.0208(9) 0.0220(10) -0.0008(8) 0.0046(8) -0.0052(8)
C5 0.0157(9) 0.0183(9) 0.0214(9) 0.0017(7) 0.0053(8) 0.0023(7)
C6 0.0169(9) 0.0259(10) 0.0172(9) 0.0035(8) 0.0036(8) 0.0026(8)
C2 0.0154(9) 0.0239(10) 0.0209(9) 0.0008(8) -0.0007(8) -0.0002(8)
C21 0.0201(10) 0.0174(9) 0.0223(9) -0.0040(8) 0.0012(8) 0.0019(7)
C28 0.0286(11) 0.0259(10) 0.0212(10) -0.0053(8) 0.0076(9) -0.0092(9)
C12 0.0168(9) 0.0190(9) 0.0148(8) 0.0034(7) -0.0004(7) 0.0003(7)
C31 0.0225(10) 0.0239(10) 0.0198(9) 0.0010(8) 0.0028(8) -0.0013(8)
C17 0.0186(10) 0.0461(13) 0.0243(11) 0.0132(10) 0.0024(9) 0.0075(10)
C16 0.0235(11) 0.0371(12) 0.0213(10) 0.0070(9) -0.0028(9) -0.0070(9)
C3 0.0161(9) 0.0247(10) 0.0218(10) 0.0000(8) 0.0015(8) -0.0010(8)
C30 0.0213(11) 0.0283(11) 0.0303(11) 0.0014(9) 0.0079(9) 0.0021(8)
C32 0.0361(13) 0.0273(11) 0.0321(12) -0.0087(10) 0.0060(10) -0.0044(10)

loop_
_atom_type_symbol
_atom_type_description
_atom_type_scat_dispersion_real
_atom_type_scat_dispersion_imag
_atom_type_scat_source
Br Br -0.2901 2.4595 'International Tables Vol C Tables 4.2.6.8 and 6.1.1.4'
O O 0.0106 0.0060 'International Tables Vol C Tables 4.2.6.8 and 6.1.1.4'
N N 0.0061 0.0033 'International Tables Vol C Tables 4.2.6.8 and 6.1.1.4'
C C 0.0033 0.0016 'International Tables Vol C Tables 4.2.6.8 and 6.1.1.4'
H H 0.0000 0.0000 'International Tables Vol C Tables 4.2.6.8 and 6.1.1.4'
Cl Cl 0.1484 0.1585 'International Tables Vol C Tables 4.2.6.8 and 6.1.1.4'

loop_
_geom_angle_atom_site_label_1
_geom_angle_atom_site_label_2
_geom_angle_atom_site_label_3
_geom_angle
C8 O1 C7 108.94(15)
N2 N1 C13 104.34(14)
N2 N1 C1 109.39(14)
C13 N1 C1 117.54(15)
N1 N2 C9 99.76(14)
N1 N2 C7 106.72(14)
C9 N2 C7 102.95(14)
C11 N3 C26 123.98(17)
C12 N3 C11 112.44(16)
C12 N3 C26 123.57(16)
C11 C10 H10 111.3
C11 C10 C13 104.99(15)
C11 C10 C9 114.72(16)
C13 C10 H10 111.3
C13 C10 C9 102.84(15)
C9 C10 H10 111.3
O3 C11 N3 124.03(19)
O3 C11 C10 127.83(18)
N3 C11 C10 108.14(16)
O1 C8 C9 108.58(16)
O2 C8 O1 123.4(2)
O2 C8 C9 128.0(2)
C25 C20 C9 119.85(17)
C21 C20 C9 120.59(17)
C21 C20 C25 119.47(19)
C24 C23 Br1 118.71(15)
C22 C23 Br1 120.10(15)
C22 C23 C24 121.18(19)
C23 C24 H24 120.4
C25 C24 C23 119.29(18)
C25 C24 H24 120.4
C27 C26 N3 119.08(18)
C27 C26 C31 121.33(19)
C31 C26 N3 119.58(18)
N1 C13 C10 103.38(14)
N1 C13 H13 111.1
N1 C13 C12 115.48(15)
C10 C13 H13 111.1
C12 C13 C10 104.31(16)
C12 C13 H13 111.1
N1 C1 H1 110.8
N1 C1 C5 107.18(16)
N1 C1 C2 114.24(16)
C5 C1 H1 110.8
C5 C1 C2 102.76(16)
C2 C1 H1 110.8
C23 C22 H22 120.4
C23 C22 C21 119.18(19)
C21 C22 H22 120.4
H4A C4 H4B 108.8
C5 C4 H4A 110.7
C5 C4 H4B 110.7
C5 C4 C3 105.18(16)
C3 C4 H4A 110.7
C3 C4 H4B 110.7
N2 C9 C10 103.82(15)
N2 C9 C8 100.90(16)
N2 C9 C20 115.19(15)
C8 C9 C10 111.21(15)
C20 C9 C10 113.51(16)
C20 C9 C8 111.34(16)
C20 C25 H25 119.8
C24 C25 C20 120.39(18)
C24 C25 H25 119.8
O1 C7 N2 104.94(15)
O1 C7 C14 110.08(16)
O1 C7 C6 108.21(16)
N2 C7 C14 110.24(16)
N2 C7 C6 111.73(16)
C6 C7 C14 111.41(16)
C14 C15 H15 120.3
C14 C15 C16 119.5(2)
C16 C15 H15 120.3
C18 C19 H19 120.0
C18 C19 C14 119.9(2)
C14 C19 H19 120.0
C19 C18 H18 119.9
C17 C18 C19 120.2(2)
C17 C18 H18 119.9
C15 C14 C7 122.20(18)
C15 C14 C19 119.82(19)
C19 C14 C7 117.97(18)
C28 C29 H29 119.8
C30 C29 H29 119.8
C30 C29 C28 120.4(2)
C26 C27 H27 120.5
C26 C27 C28 119.1(2)
C28 C27 H27 120.5
C4 C5 C1 108.24(17)
C6 C5 C1 121.84(19)
C6 C5 C4 129.35(19)
C7 C6 H6 119.3
C5 C6 C7 121.43(19)
C5 C6 H6 119.3
C1 C2 H2A 111.1
C1 C2 H2B 111.1
C1 C2 C3 103.08(16)
H2A C2 H2B 109.1
C3 C2 H2A 111.1
C3 C2 H2B 111.1
C20 C21 H21 119.8
C22 C21 C20 120.49(19)
C22 C21 H21 119.8
C29 C28 C27 120.2(2)
C29 C28 H28 119.9
C27 C28 H28 119.9
O4 C12 N3 124.42(18)
O4 C12 C13 127.09(18)
N3 C12 C13 108.48(16)
C26 C31 H31 120.6
C26 C31 C30 118.85(19)
C30 C31 H31 120.6
C18 C17 H17 120.1
C16 C17 C18 119.7(2)
C16 C17 H17 120.1
C15 C16 H16 119.6
C17 C16 C15 120.7(2)
C17 C16 H16 119.6
C4 C3 H3A 110.6
C4 C3 H3B 110.6
C2 C3 C4 105.62(16)
C2 C3 H3A 110.6
C2 C3 H3B 110.6
H3A C3 H3B 108.7
C29 C30 C31 120.2(2)
C29 C30 H30 119.9
C31 C30 H30 119.9
Cl2 C32 Cl1 111.30(13)
Cl2 C32 H32A 109.4
Cl2 C32 H32B 109.4
Cl1 C32 H32A 109.4
Cl1 C32 H32B 109.4
H32A C32 H32B 108.0

loop_
_geom_bond_atom_site_label_1
_geom_bond_atom_site_label_2
_geom_bond_distance
Br1 C23 1.900(2)
Cl2 C32 1.761(2)
Cl1 C32 1.774(3)
O1 C8 1.351(3)
O1 C7 1.480(2)
O3 C11 1.208(3)
O4 C12 1.207(2)
O2 C8 1.200(2)
N1 N2 1.4427(18)
N1 C13 1.457(2)
N1 C1 1.462(2)
N2 C9 1.490(2)
N2 C7 1.490(2)
N3 C11 1.404(2)
N3 C26 1.440(3)
N3 C12 1.396(3)
C10 H10 0.9800
C10 C11 1.523(3)
C10 C13 1.533(3)
C10 C9 1.551(3)
C8 C9 1.542(3)
C20 C9 1.521(3)
C20 C25 1.394(3)
C20 C21 1.393(3)
C23 C24 1.390(3)
C23 C22 1.383(3)
C24 H24 0.9300
C24 C25 1.387(3)
C26 C27 1.388(3)
C26 C31 1.390(3)
C13 H13 0.9800
C13 C12 1.531(3)
C1 H1 0.9800
C1 C5 1.509(3)
C1 C2 1.532(3)
C22 H22 0.9300
C22 C21 1.391(3)
C4 H4A 0.9700
C4 H4B 0.9700
C4 C5 1.508(3)
C4 C3 1.545(3)
C25 H25 0.9300
C7 C14 1.522(3)
C7 C6 1.505(3)
C15 H15 0.9300
C15 C14 1.390(3)
C15 C16 1.393(3)
C19 H19 0.9300
C19 C18 1.388(3)
C19 C14 1.393(3)
C18 H18 0.9300
C18 C17 1.386(4)
C29 H29 0.9300
C29 C28 1.388(3)
C29 C30 1.383(3)
C27 H27 0.9300
C27 C28 1.396(3)
C5 C6 1.325(3)
C6 H6 0.9300
C2 H2A 0.9700
C2 H2B 0.9700
C2 C3 1.541(3)
C21 H21 0.9300
C28 H28 0.9300
C31 H31 0.9300
C31 C30 1.401(3)
C17 H17 0.9300
C17 C16 1.379(4)
C16 H16 0.9300
C3 H3A 0.9700
C3 H3B 0.9700
C30 H30 0.9300
C32 H32A 0.9700
C32 H32B 0.9700

loop_
_geom_torsion_atom_site_label_1
_geom_torsion_atom_site_label_2
_geom_torsion_atom_site_label_3
_geom_torsion_atom_site_label_4
_geom_torsion
Br1 C23 C24 C25 178.21(15)
Br1 C23 C22 C21 -177.62(16)
O1 C8 C9 N2 -27.86(19)
O1 C8 C9 C10 -137.47(16)
O1 C8 C9 C20 94.86(19)
O1 C7 C14 C15 -1.2(3)
O1 C7 C14 C19 177.64(17)
O1 C7 C6 C5 -107.6(2)
O2 C8 C9 N2 153.3(2)
O2 C8 C9 C10 43.7(3)
O2 C8 C9 C20 -83.9(3)
N1 N2 C9 C10 41.32(17)
N1 N2 C9 C8 -73.94(16)
N1 N2 C9 C20 166.05(15)
N1 N2 C7 O1 71.65(17)
N1 N2 C7 C14 -169.85(15)
N1 N2 C7 C6 -45.4(2)
N1 C13 C12 O4 -57.3(3)
N1 C13 C12 N3 123.09(17)
N1 C1 C5 C4 -153.02(16)
N1 C1 C5 C6 19.1(3)
N1 C1 C2 C3 154.59(16)
N2 N1 C13 C10 40.91(17)
N2 N1 C13 C12 -72.34(18)
N2 N1 C1 C5 -59.62(19)
N2 N1 C1 C2 -172.75(15)
N2 C7 C14 C15 -116.5(2)
N2 C7 C14 C19 62.3(2)
N2 C7 C6 C5 7.4(3)
N3 C26 C27 C28 178.12(18)
N3 C26 C31 C30 -179.20(18)
C10 C13 C12 O4 -170.01(19)
C10 C13 C12 N3 10.38(19)
C11 N3 C26 C27 129.8(2)
C11 N3 C26 C31 -51.3(3)
C11 N3 C12 O4 176.65(18)
C11 N3 C12 C13 -3.7(2)
C11 C10 C13 N1 -133.74(15)
C11 C10 C13 C12 -12.61(18)
C11 C10 C9 N2 96.33(18)
C11 C10 C9 C8 -155.95(16)
C11 C10 C9 C20 -29.5(2)
C8 O1 C7 N2 15.70(19)
C8 O1 C7 C14 -102.91(18)
C8 O1 C7 C6 135.12(16)
C23 C24 C25 C20 -0.4(3)
C23 C22 C21 C20 -0.8(3)
C24 C23 C22 C21 1.2(3)
C26 N3 C11 O3 -3.8(3)
C26 N3 C11 C10 176.39(17)
C26 N3 C12 O4 -4.5(3)
C26 N3 C12 C13 175.16(16)
C26 C27 C28 C29 1.3(3)
C26 C31 C30 C29 0.9(3)
C13 N1 N2 C9 -51.80(16)
C13 N1 N2 C7 -158.60(15)
C13 N1 C1 C5 -178.28(15)
C13 N1 C1 C2 68.6(2)
C13 C10 C11 O3 -168.80(19)
C13 C10 C11 N3 11.01(19)
C13 C10 C9 N2 -17.06(18)
C13 C10 C9 C8 90.66(18)
C13 C10 C9 C20 -142.86(16)
C1 N1 N2 C9 -178.38(15)
C1 N1 N2 C7 74.82(18)
C1 N1 C13 C10 162.23(15)
C1 N1 C13 C12 49.0(2)
C1 C5 C6 C7 6.0(3)
C1 C2 C3 C4 -31.8(2)
C22 C23 C24 C25 -0.6(3)
C4 C5 C6 C7 176.28(19)
C9 N2 C7 O1 -32.87(17)
C9 N2 C7 C14 85.63(18)
C9 N2 C7 C6 -149.90(16)
C9 C10 C11 O3 79.1(3)
C9 C10 C11 N3 -101.11(18)
C9 C10 C13 N1 -13.41(18)
C9 C10 C13 C12 107.72(16)
C9 C20 C25 C24 -175.80(18)
C9 C20 C21 C22 176.36(19)
C25 C20 C9 N2 -34.4(3)
C25 C20 C9 C10 85.1(2)
C25 C20 C9 C8 -148.45(18)
C25 C20 C21 C22 -0.1(3)
C7 O1 C8 O2 -173.41(19)
C7 O1 C8 C9 7.7(2)
C7 N2 C9 C10 151.15(15)
C7 N2 C9 C8 35.88(17)
C7 N2 C9 C20 -84.12(18)
C19 C18 C17 C16 -1.6(4)
C18 C19 C14 C7 -175.6(2)
C18 C19 C14 C15 3.3(3)
C18 C17 C16 C15 1.3(3)
C14 C7 C6 C5 131.3(2)
C14 C15 C16 C17 1.4(3)
C14 C19 C18 C17 -0.7(3)
C27 C26 C31 C30 -0.3(3)
C5 C1 C2 C3 38.85(19)
C5 C4 C3 C2 12.3(2)
C6 C7 C14 C15 118.8(2)
C6 C7 C14 C19 -62.3(2)
C2 C1 C5 C4 -32.3(2)
C2 C1 C5 C6 139.80(19)
C21 C20 C9 N2 149.16(18)
C21 C20 C9 C10 -91.3(2)
C21 C20 C9 C8 35.1(2)
C21 C20 C25 C24 0.7(3)
C28 C29 C30 C31 -0.5(3)
C12 N3 C11 O3 175.10(19)
C12 N3 C11 C10 -4.7(2)
C12 N3 C26 C27 -49.0(3)
C12 N3 C26 C31 130.0(2)
C31 C26 C27 C28 -0.8(3)
C16 C15 C14 C7 175.20(19)
C16 C15 C14 C19 -3.6(3)
C3 C4 C5 C1 12.5(2)
C3 C4 C5 C6 -158.8(2)
C30 C29 C28 C27 -0.6(3)
